data_2207988
loop_
_publ_author_name
'McFarlane, Shaune'
'McDonald, Robert'
'Veinot, Jonathan G. C.'

_publ_section_title
;
 2,7-Dibromo-9,9-di-<i>n</i>-octyl-9<i>H</i>-fluorene
;
_journal_coeditor_code BV6048
_journal_issue 2
_journal_name_full 'Acta Crystallographica Section E'
_journal_page_first o859
_journal_page_last o861
_journal_paper_doi 10.1107/S1600536806002881
_journal_volume 62
_journal_year 2006
_chemical_formula_iupac 'C29 H40 Br2'
_chemical_formula_moiety 'C29 H40 Br2'
_chemical_formula_sum 'C29 H40 Br2'
_chemical_formula_weight 548.43
_chemical_name_systematic 2,7-dibromo-9,9-di-n-octyl-9H-fluorene
_space_group_IT_number 82
_symmetry_cell_setting tetragonal
_symmetry_space_group_name_Hall 'I -4'
_symmetry_space_group_name_H-M 'I -4'
_atom_sites_solution_hydrogens geom
_atom_sites_solution_primary direct
_atom_sites_solution_secondary difmap
_audit_creation_method SHELXL97
_cell_angle_alpha 90.00
_cell_angle_beta 90.00
_cell_angle_gamma 90.00
_cell_formula_units_Z 8
_cell_length_a 18.7019(5)
_cell_length_b 18.7019(5)
_cell_length_c 16.2506(8)
_cell_measurement_reflns_used 5835
_cell_measurement_temperature 193(2)
_cell_measurement_theta_max 26.20
_cell_measurement_theta_min 2.18
_cell_volume 5683.8(4)
_computing_cell_refinement 'SAINT (Bruker, 2003)'
_computing_data_collection 'SMART (Bruker, 2001)'
_computing_data_reduction SAINT
_computing_molecular_graphics 'SHELXTL (Bruker, 2003)'
_computing_publication_material SHELXTL
_computing_structure_refinement 'SHELXL97 (Sheldrick, 1997)'
_computing_structure_solution 'DIRDIF99 (Beurskens <i>et al.</i>,  1999)'
_diffrn_ambient_temperature 193(2)
_diffrn_detector_area_resol_mean 8.192
_diffrn_measured_fraction_theta_full 0.997
_diffrn_measured_fraction_theta_max 0.997
_diffrn_measurement_device_type 'Bruker SMART 1000 CCD area-detector/PLATFORM'
_diffrn_measurement_method \w
_diffrn_radiation_monochromator graphite
_diffrn_radiation_source 'fine-focus sealed tube'
_diffrn_radiation_type MoK\a
_diffrn_radiation_wavelength 0.71073
_diffrn_reflns_av_R_equivalents 0.0399
_diffrn_reflns_av_sigmaI/netI 0.0335
_diffrn_reflns_limit_h_max 23
_diffrn_reflns_limit_h_min -23
_diffrn_reflns_limit_k_max 23
_diffrn_reflns_limit_k_min -23
_diffrn_reflns_limit_l_max 20
_diffrn_reflns_limit_l_min -20
_diffrn_reflns_number 22528
_diffrn_reflns_theta_full 26.40
_diffrn_reflns_theta_max 26.40
_diffrn_reflns_theta_min 1.54
_diffrn_standards_decay_% 0
_diffrn_standards_interval_time 0
_diffrn_standards_number 0
_exptl_absorpt_coefficient_mu 2.865
_exptl_absorpt_correction_T_max 0.3563
_exptl_absorpt_correction_T_min 0.2800
_exptl_absorpt_correction_type multi-scan
_exptl_absorpt_process_details '(SADABS; Bruker, 2003)'
_exptl_crystal_colour colourless
_exptl_crystal_density_diffrn 1.282
_exptl_crystal_density_method 'not measured'
_exptl_crystal_description prism
_exptl_crystal_F_000 2272
_exptl_crystal_size_max 0.49
_exptl_crystal_size_mid 0.43
_exptl_crystal_size_min 0.36
_refine_diff_density_max 1.255
_refine_diff_density_min -0.292
_refine_ls_abs_structure_details 'Flack (1983), with how many Friedel pairs'
_refine_ls_abs_structure_Flack 0.544(13)
_refine_ls_extinction_method none
_refine_ls_goodness_of_fit_ref 1.059
_refine_ls_hydrogen_treatment constr
_refine_ls_matrix_type full
_refine_ls_number_parameters 281
_refine_ls_number_reflns 5817
_refine_ls_number_restraints 0
_refine_ls_restrained_S_all 1.059
_refine_ls_R_factor_all 0.0580
_refine_ls_R_factor_gt 0.0448
_refine_ls_shift/su_max 0.001
_refine_ls_shift/su_mean 0.000
_refine_ls_structure_factor_coef Fsqd
_refine_ls_weighting_details 'calc w = 1/[\s^2^(Fo^2^)+(0.0792P)^2^+1.0462P] where P=(Fo^2^+2Fc^2^)/3'
_refine_ls_weighting_scheme calc
_refine_ls_wR_factor_gt 0.1141
_refine_ls_wR_factor_ref 0.1233
_reflns_number_gt 4767
_reflns_number_total 5817
_reflns_threshold_expression I>2\s(I)
_cod_data_source_file bv6048.cif
_cod_data_source_block I
_cod_depositor_comments
;
The following automatic conversions were performed:
'_symmetry_cell_setting' value 'Tetragonal' changed to 'tetragonal'
according to '/home/saulius/struct/CIF-dictionaries/cif_core.dic'
dictionary named 'cif_core.dic' version 2.4.1 from 2010-06-29.

Automatic conversion script
Id: cif_fix_enum 1527 2010-12-29 10:47:43Z saulius 

The following automatic conversions were performed:

'_symmetry_cell_setting' value 'Tetragonal' changed to 'tetragonal'
according to /home/saulius/struct/CIF-dictionaries/cif_core.dic
dictionary named 'cif_core.dic' version 2.4.1 from 2010-06-29.

Automatic conversion script
Id: cif_fix_values 1715 2011-07-08 13:25:40Z adriana 
;
_cod_database_code 2207988
_cod_database_fobs_code 2207988

loop_
_symmetry_equiv_pos_as_xyz
'x, y, z'
'-x, -y, z'
'y, -x, -z'
'-y, x, -z'
'x+1/2, y+1/2, z+1/2'
'-x+1/2, -y+1/2, z+1/2'
'y+1/2, -x+1/2, -z+1/2'
'-y+1/2, x+1/2, -z+1/2'

loop_
_atom_site_label
_atom_site_fract_x
_atom_site_fract_y
_atom_site_fract_z
_atom_site_U_iso_or_equiv
_atom_site_adp_type
_atom_site_calc_flag
_atom_site_refinement_flags
_atom_site_occupancy
_atom_site_type_symbol
Br1 0.32720(3) 0.13941(3) 0.44836(3) 0.05784(14) Uani d . 1 Br
Br2 0.32510(3) 0.14162(3) -0.20054(3) 0.07294(17) Uani d . 1 Br
C1 0.3261(2) 0.16395(17) 0.1949(2) 0.0366(8) Uani d . 1 C
C2 0.3182(2) 0.1777(2) 0.2792(3) 0.0421(9) Uani d . 1 C
H2 0.3012 0.2224 0.2990 0.051 Uiso calc R 1 H
C3 0.33604(19) 0.1235(2) 0.3311(2) 0.0348(8) Uani d . 1 C
C4 0.36300(18) 0.05793(19) 0.3074(3) 0.0414(8) Uani d . 1 C
H4 0.3756 0.0228 0.3471 0.050 Uiso calc R 1 H
C5 0.37108(19) 0.04497(19) 0.2245(3) 0.0410(9) Uani d . 1 C
H5 0.3890 0.0003 0.2059 0.049 Uiso calc R 1 H
C6 0.35271(18) 0.09808(18) 0.1679(2) 0.0358(8) Uani d . 1 C
C7 0.35356(18) 0.09887(19) 0.0785(3) 0.0391(8) Uani d . 1 C
C8 0.3726(2) 0.0464(2) 0.0218(3) 0.0488(9) Uani d . 1 C
H8 0.3910 0.0017 0.0400 0.059 Uiso calc R 1 H
C9 0.3646(2) 0.0599(3) -0.0613(3) 0.0574(11) Uani d . 1 C
H9 0.3776 0.0250 -0.1010 0.069 Uiso calc R 1 H
C10 0.3373(2) 0.1256(2) -0.0857(3) 0.0503(10) Uani d . 1 C
C11 0.3188(2) 0.1750(3) -0.0312(2) 0.0433(10) Uani d . 1 C
H11 0.2995 0.2190 -0.0503 0.052 Uiso calc R 1 H
C12 0.3264(2) 0.16487(18) 0.0501(2) 0.0385(8) Uani d . 1 C
C13 0.30713(16) 0.21216(15) 0.1239(3) 0.0355(6) Uani d . 1 C
C14 0.22673(16) 0.23087(16) 0.1234(3) 0.0404(7) Uani d . 1 C
H14A 0.2165 0.2612 0.1719 0.048 Uiso calc R 1 H
H14B 0.2166 0.2598 0.0738 0.048 Uiso calc R 1 H
C15 0.17568(17) 0.16790(17) 0.1245(3) 0.0435(7) Uani d . 1 C
H15A 0.1839 0.1396 0.1751 0.052 Uiso calc R 1 H
H15B 0.1859 0.1367 0.0767 0.052 Uiso calc R 1 H
C16 0.09759(17) 0.19100(18) 0.1214(3) 0.0443(7) Uani d . 1 C
H16A 0.0876 0.2231 0.1684 0.053 Uiso calc R 1 H
H16B 0.0891 0.2183 0.0701 0.053 Uiso calc R 1 H
C17 0.04671(18) 0.12791(19) 0.1244(4) 0.0474(8) Uani d . 1 C
H17A 0.0559 0.1006 0.1755 0.057 Uiso calc R 1 H
H17B 0.0572 0.0960 0.0773 0.057 Uiso calc R 1 H
C18 -0.03231(18) 0.14805(19) 0.1218(4) 0.0464(8) Uani d . 1 C
H18A -0.0433 0.1798 0.1689 0.056 Uiso calc R 1 H
H18B -0.0421 0.1750 0.0706 0.056 Uiso calc R 1 H
C19 -0.08093(18) 0.08304(19) 0.1252(4) 0.0455(8) Uani d . 1 C
H19A -0.0694 0.0549 0.1751 0.055 Uiso calc R 1 H
H19B -0.0712 0.0524 0.0767 0.055 Uiso calc R 1 H
C20 -0.16009(18) 0.1019(2) 0.1264(4) 0.0525(9) Uani d . 1 C
H20A -0.1702 0.1313 0.1758 0.063 Uiso calc R 1 H
H20B -0.1714 0.1312 0.0774 0.063 Uiso calc R 1 H
C21 -0.2080(2) 0.0372(2) 0.1273(4) 0.0586(9) Uani d . 1 C
H21A -0.2580 0.0525 0.1312 0.070 Uiso calc R 1 H
H21B -0.1960 0.0071 0.1747 0.070 Uiso calc R 1 H
H21C -0.2010 0.0099 0.0765 0.070 Uiso calc R 1 H
C22 0.34911(16) 0.28347(15) 0.1245(3) 0.0382(6) Uani d . 1 C
H22A 0.3351 0.3111 0.0751 0.046 Uiso calc R 1 H
H22B 0.3338 0.3113 0.1732 0.046 Uiso calc R 1 H
C23 0.43054(16) 0.27809(16) 0.1259(3) 0.0398(7) Uani d . 1 C
H23A 0.4470 0.2511 0.0771 0.048 Uiso calc R 1 H
H23B 0.4458 0.2516 0.1756 0.048 Uiso calc R 1 H
C24 0.46495(17) 0.35212(16) 0.1260(3) 0.0401(7) Uani d . 1 C
H24A 0.4491 0.3781 0.0761 0.048 Uiso calc R 1 H
H24B 0.4473 0.3789 0.1744 0.048 Uiso calc R 1 H
C25 0.54620(17) 0.35175(17) 0.1280(4) 0.0431(8) Uani d . 1 C
H25A 0.5624 0.3272 0.1786 0.052 Uiso calc R 1 H
H25B 0.5643 0.3243 0.0802 0.052 Uiso calc R 1 H
C26 0.57782(17) 0.42618(17) 0.1259(4) 0.0418(7) Uani d . 1 C
H26A 0.5600 0.4531 0.1742 0.050 Uiso calc R 1 H
H26B 0.5603 0.4509 0.0759 0.050 Uiso calc R 1 H
C27 0.65939(18) 0.42879(18) 0.1262(4) 0.0456(7) Uani d . 1 C
H27A 0.6776 0.4018 0.0781 0.055 Uiso calc R 1 H
H27B 0.6772 0.4048 0.1765 0.055 Uiso calc R 1 H
C28 0.68898(19) 0.50508(18) 0.1232(4) 0.0511(8) Uani d . 1 C
H28A 0.6717 0.5285 0.0723 0.061 Uiso calc R 1 H
H28B 0.6695 0.5322 0.1705 0.061 Uiso calc R 1 H
C29 0.7693(2) 0.5095(2) 0.1254(4) 0.0631(10) Uani d . 1 C
H29A 0.7842 0.5593 0.1180 0.076 Uiso calc R 1 H
H29B 0.7893 0.4801 0.0811 0.076 Uiso calc R 1 H
H29C 0.7866 0.4919 0.1786 0.076 Uiso calc R 1 H

loop_
_atom_site_aniso_label
_atom_site_aniso_U_11
_atom_site_aniso_U_22
_atom_site_aniso_U_33
_atom_site_aniso_U_12
_atom_site_aniso_U_13
_atom_site_aniso_U_23
Br1 0.0595(3) 0.0692(3) 0.0449(2) -0.0066(3) 0.0008(2) 0.0063(2)
Br2 0.0848(4) 0.0898(5) 0.0442(3) -0.0012(4) -0.0047(3) -0.0042(3)
C1 0.0282(16) 0.0282(15) 0.053(2) -0.0006(13) -0.0035(18) -0.0012(15)
C2 0.038(2) 0.033(2) 0.055(3) -0.0050(17) 0.0029(17) -0.0065(17)
C3 0.0231(15) 0.043(2) 0.0388(19) -0.0160(14) 0.0062(15) -0.0086(15)
C4 0.0358(18) 0.0342(18) 0.054(2) -0.0047(14) -0.0036(17) 0.0118(17)
C5 0.0344(18) 0.0273(18) 0.061(2) 0.0018(14) -0.0014(17) 0.0036(16)
C6 0.0292(17) 0.0278(16) 0.050(2) -0.0023(13) -0.0043(16) 0.0011(15)
C7 0.0314(17) 0.0331(18) 0.053(2) -0.0024(14) -0.0018(16) -0.0009(16)
C8 0.053(2) 0.038(2) 0.055(2) 0.0047(17) 0.0041(19) -0.0034(18)
C9 0.059(3) 0.056(3) 0.057(3) 0.000(2) 0.008(2) -0.018(2)
C10 0.049(2) 0.043(2) 0.059(2) -0.0084(18) -0.007(2) 0.0047(19)
C11 0.0284(17) 0.071(3) 0.030(2) -0.0043(18) -0.0022(15) 0.0034(18)
C12 0.0317(16) 0.0307(16) 0.053(2) -0.0021(13) -0.0013(18) -0.0023(15)
C13 0.0347(15) 0.0315(14) 0.0402(16) 0.0007(11) -0.0033(18) -0.0008(18)
C14 0.0379(16) 0.0342(15) 0.0490(17) 0.0066(12) -0.003(2) 0.0019(19)
C15 0.0336(16) 0.0403(16) 0.057(2) 0.0033(12) -0.002(2) -0.001(2)
C16 0.0332(16) 0.0487(18) 0.0511(19) 0.0020(13) -0.002(2) -0.003(2)
C17 0.0362(17) 0.0526(19) 0.0536(19) 0.0010(14) -0.003(2) -0.001(2)
C18 0.0362(17) 0.0483(18) 0.055(2) 0.0026(14) 0.001(2) 0.003(2)
C19 0.0363(17) 0.0497(19) 0.0504(19) 0.0037(14) 0.004(2) -0.002(2)
C20 0.0375(17) 0.054(2) 0.066(2) -0.0005(15) 0.003(2) -0.009(3)
C21 0.045(2) 0.055(2) 0.076(3) -0.0007(16) 0.008(3) -0.003(3)
C22 0.0387(16) 0.0296(14) 0.0464(17) 0.0028(12) -0.003(2) 0.0026(19)
C23 0.0389(16) 0.0312(14) 0.0494(18) -0.0012(12) 0.001(2) -0.0004(19)
C24 0.0379(16) 0.0339(15) 0.0484(18) -0.0023(12) -0.004(2) 0.005(2)
C25 0.0367(16) 0.0351(15) 0.057(2) -0.0017(13) -0.005(2) 0.000(2)
C26 0.0366(16) 0.0363(15) 0.0526(19) -0.0024(13) -0.004(2) -0.004(2)
C27 0.0407(17) 0.0455(17) 0.0505(19) -0.0032(14) -0.001(2) -0.007(2)
C28 0.051(2) 0.0405(17) 0.062(2) -0.0077(15) 0.005(2) -0.007(2)
C29 0.053(2) 0.061(2) 0.075(3) -0.0176(18) 0.002(3) -0.005(3)

loop_
_atom_type_symbol
_atom_type_description
_atom_type_scat_dispersion_real
_atom_type_scat_dispersion_imag
_atom_type_scat_source
C C 0.0033 0.0016 'International Tables Vol C Tables 4.2.6.8 and 6.1.1.4'
H H 0.0000 0.0000 'International Tables Vol C Tables 4.2.6.8 and 6.1.1.4'
Br Br -0.2901 2.4595 'International Tables Vol C Tables 4.2.6.8 and 6.1.1.4'

loop_
_geom_angle_atom_site_label_1
_geom_angle_atom_site_label_2
_geom_angle_atom_site_label_3
_geom_angle
_geom_angle_publ_flag
C2 C1 C6 120.4(3) yes
C2 C1 C13 127.8(3) yes
C6 C1 C13 111.8(3) yes
C1 C2 C3 116.3(3) yes
C1 C2 H2 121.8 no
C3 C2 H2 121.8 no
Br1 C3 C2 118.4(3) yes
Br1 C3 C4 116.2(3) yes
C2 C3 C4 125.4(4) yes
C3 C4 C5 117.9(4) yes
C3 C4 H4 121.0 no
C5 C4 H4 121.0 no
C4 C5 C6 119.5(3) yes
C4 C5 H5 120.3 no
C6 C5 H5 120.3 no
C1 C6 C5 120.5(4) yes
C1 C6 C7 108.0(3) yes
C5 C6 C7 131.5(4) yes
C6 C7 C8 131.1(4) yes
C6 C7 C12 109.4(4) yes
C8 C7 C12 119.4(4) yes
C7 C8 C9 119.3(4) yes
C7 C8 H8 120.4 no
C9 C8 H8 120.4 no
C8 C9 C10 118.8(4) yes
C8 C9 H9 120.6 no
C10 C9 H9 120.6 no
Br2 C10 C9 117.6(4) yes
Br2 C10 C11 120.9(3) yes
C9 C10 C11 121.4(4) yes
C10 C11 C12 122.1(4) yes
C10 C11 H11 118.9 no
C12 C11 H11 118.9 no
C7 C12 C11 118.9(4) yes
C7 C12 C13 109.4(3) yes
C11 C12 C13 131.6(3) yes
C1 C13 C12 101.4(2) yes
C1 C13 C14 111.7(3) yes
C12 C13 C14 110.8(3) yes
C1 C13 C22 113.0(3) yes
C12 C13 C22 112.5(3) yes
C14 C13 C22 107.4(2) yes
C13 C14 C15 115.9(2) no
C13 C14 H14A 108.3 no
C13 C14 H14B 108.3 no
C15 C14 H14A 108.3 no
C15 C14 H14B 108.3 no
H14A C14 H14B 107.4 no
C14 C15 C16 112.5(3) no
C14 C15 H15A 109.1 no
C14 C15 H15B 109.1 no
C16 C15 H15A 109.1 no
C16 C15 H15B 109.1 no
H15A C15 H15B 107.8 no
C15 C16 C17 112.3(3) no
C15 C16 H16A 109.1 no
C15 C16 H16B 109.1 no
C17 C16 H16A 109.1 no
C17 C16 H16B 109.1 no
H16A C16 H16B 107.9 no
C16 C17 C18 114.5(3) no
C16 C17 H17A 108.6 no
C16 C17 H17B 108.6 no
C18 C17 H17A 108.6 no
C18 C17 H17B 108.6 no
H17A C17 H17B 107.6 no
C17 C18 C19 112.4(3) no
C17 C18 H18A 109.1 no
C17 C18 H18B 109.1 no
C19 C18 H18A 109.1 no
C19 C18 H18B 109.1 no
H18A C18 H18B 107.9 no
C18 C19 C20 113.4(3) no
C18 C19 H19A 108.9 no
C18 C19 H19B 108.9 no
C20 C19 H19A 108.9 no
C20 C19 H19B 108.9 no
H19A C19 H19B 107.7 no
C19 C20 C21 113.1(3) no
C19 C20 H20A 109.0 no
C19 C20 H20B 109.0 no
C21 C20 H20A 109.0 no
C21 C20 H20B 109.0 no
H20A C20 H20B 107.8 no
C20 C21 H21A 109.5 no
C20 C21 H21B 109.5 no
C20 C21 H21C 109.5 no
H21A C21 H21B 109.5 no
H21A C21 H21C 109.5 no
H21B C21 H21C 109.5 no
C13 C22 C23 116.7(2) no
C13 C22 H22A 108.1 no
C13 C22 H22B 108.1 no
C23 C22 H22A 108.1 no
C23 C22 H22B 108.1 no
H22A C22 H22B 107.3 no
C22 C23 C24 111.1(2) no
C22 C23 H23A 109.4 no
C22 C23 H23B 109.4 no
C24 C23 H23A 109.4 no
C24 C23 H23B 109.4 no
H23A C23 H23B 108.0 no
C23 C24 C25 114.7(3) no
C23 C24 H24A 108.6 no
C23 C24 H24B 108.6 no
C25 C24 H24A 108.6 no
C25 C24 H24B 108.6 no
H24A C24 H24B 107.6 no
C24 C25 C26 112.7(3) no
C24 C25 H25A 109.0 no
C24 C25 H25B 109.0 no
C26 C25 H25A 109.0 no
C26 C25 H25B 109.0 no
H25A C25 H25B 107.8 no
C25 C26 C27 114.8(3) no
C25 C26 H26A 108.6 no
C25 C26 H26B 108.6 no
C27 C26 H26A 108.6 no
C27 C26 H26B 108.6 no
H26A C26 H26B 107.5 no
C26 C27 C28 113.0(3) no
C26 C27 H27A 109.0 no
C26 C27 H27B 109.0 no
C28 C27 H27A 109.0 no
C28 C27 H27B 109.0 no
H27A C27 H27B 107.8 no
C27 C28 C29 114.3(3) no
C27 C28 H28A 108.7 no
C27 C28 H28B 108.7 no
C29 C28 H28A 108.7 no
C29 C28 H28B 108.7 no
H28A C28 H28B 107.6 no
C28 C29 H29A 109.5 no
C28 C29 H29B 109.5 no
C28 C29 H29C 109.5 no
H29A C29 H29B 109.5 no
H29A C29 H29C 109.5 no
H29B C29 H29C 109.5 no

loop_
_geom_bond_atom_site_label_1
_geom_bond_atom_site_label_2
_geom_bond_distance
_geom_bond_publ_flag
Br1 C3 1.936(4) yes
Br2 C10 1.904(5) yes
C1 C2 1.402(5) yes
C1 C6 1.399(5) yes
C1 C13 1.506(5) yes
C2 C3 1.360(6) yes
C2 H2 0.9500 no
C3 C4 1.381(5) yes
C4 C5 1.378(6) yes
C4 H4 0.9500 no
C5 C6 1.397(5) yes
C5 H5 0.9500 no
C6 C7 1.452(4) yes
C7 C8 1.393(6) yes
C7 C12 1.413(5) yes
C8 C9 1.382(7) yes
C8 H8 0.9500 no
C9 C10 1.388(7) yes
C9 H9 0.9500 no
C10 C11 1.326(6) yes
C11 C12 1.342(5) yes
C11 H11 0.9500 no
C12 C13 1.534(5) yes
C13 C14 1.544(4) yes
C13 C22 1.548(4) yes
C14 C15 1.516(4) no
C14 H14A 0.9900 no
C14 H14B 0.9900 no
C15 C16 1.524(5) no
C15 H15A 0.9900 no
C15 H15B 0.9900 no
C16 C17 1.517(5) no
C16 H16A 0.9900 no
C16 H16B 0.9900 no
C17 C18 1.526(5) no
C17 H17A 0.9900 no
C17 H17B 0.9900 no
C18 C19 1.519(5) no
C18 H18A 0.9900 no
C18 H18B 0.9900 no
C19 C20 1.522(5) no
C19 H19A 0.9900 no
C19 H19B 0.9900 no
C20 C21 1.505(5) no
C20 H20A 0.9900 no
C20 H20B 0.9900 no
C21 H21A 0.9800 no
C21 H21B 0.9800 no
C21 H21C 0.9800 no
C22 C23 1.526(4) no
C22 H22A 0.9900 no
C22 H22B 0.9900 no
C23 C24 1.527(4) no
C23 H23A 0.9900 no
C23 H23B 0.9900 no
C24 C25 1.520(4) no
C24 H24A 0.9900 no
C24 H24B 0.9900 no
C25 C26 1.513(4) no
C25 H25A 0.9900 no
C25 H25B 0.9900 no
C26 C27 1.526(5) no
C26 H26A 0.9900 no
C26 H26B 0.9900 no
C27 C28 1.531(5) no
C27 H27A 0.9900 no
C27 H27B 0.9900 no
C28 C29 1.504(5) no
C28 H28A 0.9900 no
C28 H28B 0.9900 no
C29 H29A 0.9800 no
C29 H29B 0.9800 no
C29 H29C 0.9800 no

loop_
_geom_torsion_atom_site_label_1
_geom_torsion_atom_site_label_2
_geom_torsion_atom_site_label_3
_geom_torsion_atom_site_label_4
_geom_torsion
_geom_torsion_publ_flag
C6 C1 C2 C3 -1.4(5) no
C13 C1 C2 C3 176.6(3) no
C2 C1 C6 C5 0.5(5) no
C2 C1 C6 C7 178.8(3) no
C13 C1 C6 C5 -177.8(3) no
C13 C1 C6 C7 0.5(4) no
C2 C1 C13 C12 -178.1(4) no
C2 C1 C13 C14 -60.0(5) no
C2 C1 C13 C22 61.2(5) no
C6 C1 C13 C12 0.1(3) no
C6 C1 C13 C14 118.1(3) no
C6 C1 C13 C22 -120.6(3) no
C1 C2 C3 Br1 179.4(3) no
C1 C2 C3 C4 2.0(6) no
Br1 C3 C4 C5 -179.1(3) no
C2 C3 C4 C5 -1.7(6) no
C3 C4 C5 C6 0.7(5) no
C4 C5 C6 C1 -0.1(5) no
C4 C5 C6 C7 -178.0(4) no
C1 C6 C7 C8 -177.6(4) no
C1 C6 C7 C12 -1.0(5) no
C5 C6 C7 C8 0.5(8) no
C5 C6 C7 C12 177.1(4) no
C6 C7 C8 C9 176.4(4) no
C12 C7 C8 C9 0.1(6) no
C6 C7 C12 C11 -176.3(4) no
C6 C7 C12 C13 1.0(4) no
C8 C7 C12 C11 0.8(5) no
C8 C7 C12 C13 178.1(3) no
C7 C8 C9 C10 -0.3(7) no
C8 C9 C10 Br2 -178.7(3) no
C8 C9 C10 C11 -0.2(7) no
Br2 C10 C11 C12 179.5(3) no
C9 C10 C11 C12 1.2(7) no
C10 C11 C12 C7 -1.4(6) no
C10 C11 C12 C13 -178.0(4) no
C7 C12 C13 C1 -0.7(3) no
C7 C12 C13 C14 -119.4(3) no
C7 C12 C13 C22 120.4(3) no
C11 C12 C13 C1 176.2(5) no
C11 C12 C13 C14 57.4(5) no
C11 C12 C13 C22 -62.8(5) no
C1 C13 C14 C15 -54.4(5) no
C12 C13 C14 C15 57.9(5) no
C22 C13 C14 C15 -178.9(4) no
C1 C13 C22 C23 55.8(5) no
C12 C13 C22 C23 -58.4(5) no
C14 C13 C22 C23 179.4(4) no
C13 C14 C15 C16 -178.3(4) no
C14 C15 C16 C17 -178.7(4) no
C15 C16 C17 C18 179.8(5) no
C16 C17 C18 C19 -179.9(5) no
C17 C18 C19 C20 177.5(6) no
C18 C19 C20 C21 178.3(5) no
C13 C22 C23 C24 179.8(4) no
C22 C23 C24 C25 179.6(5) no
C23 C24 C25 C26 178.6(5) no
C24 C25 C26 C27 -178.9(5) no
C25 C26 C27 C28 179.5(5) no
C26 C27 C28 C29 178.7(5) no

loop_
_cod_related_entry_id
_cod_related_entry_database
_cod_related_entry_code
1 ChemSpider 4385956
